data_7105479
loop_
_publ_author_name
'Jian, Zhongbao'
'Cui, Dongmei'
'Hou, Zhaomin'
'Li, Xiaofang'

_publ_section_title
;
 Living catalyzed-chain-growth polymerization and block
 copolymerization of isoprene by rare-earth metal allyl precursors
 bearing a constrained-geometry-conformation ligand.
;
_journal_issue 17
_journal_name_full 'Chemical communications (Cambridge, England)'
_journal_page_first 3022
_journal_page_last 3024
_journal_paper_doi 10.1039/b926813h
_journal_volume 46
_journal_year 2010
_chemical_formula_sum 'C23 H32 Dy N'
_chemical_formula_weight 485.00
_chemical_name_systematic
;
?
;
_space_group_IT_number 14
_symmetry_cell_setting monoclinic
_symmetry_space_group_name_Hall '-P 2ybc'
_symmetry_space_group_name_H-M 'P 1 21/c 1'
_atom_sites_solution_hydrogens geom
_atom_sites_solution_primary direct
_atom_sites_solution_secondary difmap
_audit_creation_method SHELXL-97
_cell_angle_alpha 90.00
_cell_angle_beta 98.3560(10)
_cell_angle_gamma 90.00
_cell_formula_units_Z 4
_cell_length_a 8.7688(4)
_cell_length_b 18.6646(9)
_cell_length_c 12.9847(6)
_cell_measurement_temperature 186.5(2)
_cell_volume 2102.60(17)
_computing_structure_refinement 'SHELXL-97 (Sheldrick, 1997)'
_computing_structure_solution 'SHELXS-97 (Sheldrick, 1990)'
_diffrn_ambient_temperature 186.5(2)
_diffrn_measured_fraction_theta_full 1.000
_diffrn_measured_fraction_theta_max 1.000
_diffrn_radiation_monochromator graphite
_diffrn_radiation_source 'fine-focus sealed tube'
_diffrn_radiation_type MoK\a
_diffrn_radiation_wavelength 0.71073
_diffrn_reflns_av_R_equivalents 0.0208
_diffrn_reflns_av_sigmaI/netI 0.0236
_diffrn_reflns_limit_h_max 9
_diffrn_reflns_limit_h_min -10
_diffrn_reflns_limit_k_max 23
_diffrn_reflns_limit_k_min -20
_diffrn_reflns_limit_l_max 15
_diffrn_reflns_limit_l_min -16
_diffrn_reflns_number 11465
_diffrn_reflns_theta_full 26.05
_diffrn_reflns_theta_max 26.05
_diffrn_reflns_theta_min 1.92
_exptl_absorpt_coefficient_mu 3.558
_exptl_absorpt_correction_T_max 0.5830
_exptl_absorpt_correction_T_min 0.5220
_exptl_absorpt_correction_type multi-scan
_exptl_crystal_density_diffrn 1.532
_exptl_crystal_density_method 'not measured'
_exptl_crystal_F_000 972
_exptl_crystal_size_max 0.21
_exptl_crystal_size_mid 0.18
_exptl_crystal_size_min 0.17
_refine_diff_density_max 0.654
_refine_diff_density_min -1.279
_refine_diff_density_rms 0.110
_refine_ls_extinction_method none
_refine_ls_goodness_of_fit_ref 1.067
_refine_ls_hydrogen_treatment constr
_refine_ls_matrix_type full
_refine_ls_number_parameters 232
_refine_ls_number_reflns 4140
_refine_ls_number_restraints 0
_refine_ls_restrained_S_all 1.067
_refine_ls_R_factor_all 0.0248
_refine_ls_R_factor_gt 0.0223
_refine_ls_shift/su_max 0.001
_refine_ls_shift/su_mean 0.000
_refine_ls_structure_factor_coef Fsqd
_refine_ls_weighting_details 'calc w=1/[\s^2^(Fo^2^)+(0.0312P)^2^+1.2924P] where P=(Fo^2^+2Fc^2^)/3'
_refine_ls_weighting_scheme calc
_refine_ls_wR_factor_gt 0.0562
_refine_ls_wR_factor_ref 0.0578
_reflns_number_gt 3822
_reflns_number_total 4140
_reflns_threshold_expression >2sigma(I)
_cod_data_source_file b926813h.txt
_cod_data_source_block complex4
_cod_depositor_comments
;
The following automatic conversions were performed:
'_symmetry_cell_setting' value 'Monoclinic' changed to 'monoclinic'
according to '/home/saulius/struct/CIF-dictionaries/cif_core.dic'
dictionary named 'cif_core.dic' version 2.4.1 from 2010-06-29.

Automatic conversion script
Id: cif_fix_enum 1527 2010-12-29 10:47:43Z saulius 
;
_cod_original_sg_symbol_H-M P2(1)/c
_cod_database_code 7105479

loop_
_symmetry_equiv_pos_as_xyz
'x, y, z'
'-x, y+1/2, -z+1/2'
'-x, -y, -z'
'x, -y-1/2, z-1/2'

loop_
_atom_site_label
_atom_site_type_symbol
_atom_site_fract_x
_atom_site_fract_y
_atom_site_fract_z
_atom_site_U_iso_or_equiv
_atom_site_adp_type
_atom_site_occupancy
_atom_site_symmetry_multiplicity
_atom_site_calc_flag
_atom_site_refinement_flags
_atom_site_disorder_assembly
_atom_site_disorder_group
Dy1 Dy 0.272910(15) 0.383963(6) 0.824225(9) 0.02127(6) Uani 1 1 d . . .
N1 N 0.0406(3) 0.29895(12) 0.75790(18) 0.0244(5) Uani 1 1 d . . .
C1 C 0.2603(5) 0.45311(19) 0.9957(3) 0.0439(9) Uani 1 1 d . . .
H1A H 0.3576 0.4564 0.9756 0.053 Uiso 1 1 calc R . .
H1B H 0.2031 0.4944 1.0023 0.053 Uiso 1 1 calc R . .
C2 C 0.2008(5) 0.38713(18) 1.0156(3) 0.0449(9) Uani 1 1 d . . .
H2 H 0.1031 0.3869 1.0354 0.054 Uiso 1 1 calc R . .
C3 C 0.2704(5) 0.3213(2) 1.0095(3) 0.0486(9) Uani 1 1 d . . .
H3A H 0.3682 0.3184 0.9901 0.058 Uiso 1 1 calc R . .
H3B H 0.2195 0.2798 1.0248 0.058 Uiso 1 1 calc R . .
C4 C 0.5710(4) 0.38215(18) 0.8714(3) 0.0424(9) Uani 1 1 d . . .
H4A H 0.5285 0.3739 0.9319 0.051 Uiso 1 1 calc R . .
H4B H 0.6341 0.4217 0.8668 0.051 Uiso 1 1 calc R . .
C5 C 0.5401(4) 0.33520(19) 0.7876(3) 0.0406(8) Uani 1 1 d . . .
H5 H 0.5856 0.3460 0.7290 0.049 Uiso 1 1 calc R . .
C6 C 0.4507(4) 0.27524(19) 0.7818(3) 0.0428(8) Uani 1 1 d . . .
H6A H 0.4025 0.2620 0.8381 0.051 Uiso 1 1 calc R . .
H6B H 0.4379 0.2476 0.7216 0.051 Uiso 1 1 calc R . .
C7 C 0.1123(3) 0.42979(14) 0.6551(2) 0.0226(6) Uani 1 1 d . . .
C8 C 0.2630(3) 0.42884(15) 0.6281(2) 0.0251(6) Uani 1 1 d . . .
C9 C 0.3490(3) 0.48286(16) 0.6875(2) 0.0278(6) Uani 1 1 d . . .
C10 C 0.2516(3) 0.51682(14) 0.7504(2) 0.0255(6) Uani 1 1 d . . .
C11 C 0.1034(3) 0.48523(14) 0.7288(2) 0.0239(6) Uani 1 1 d . . .
C12 C 0.3153(5) 0.38404(17) 0.5439(3) 0.0406(8) Uani 1 1 d . . .
H12A H 0.2948 0.4090 0.4788 0.061 Uiso 1 1 calc R . .
H12B H 0.2607 0.3393 0.5388 0.061 Uiso 1 1 calc R . .
H12C H 0.4240 0.3751 0.5604 0.061 Uiso 1 1 calc R . .
C13 C 0.5100(4) 0.5067(2) 0.6760(3) 0.0440(8) Uani 1 1 d . . .
H13A H 0.5049 0.5454 0.6270 0.066 Uiso 1 1 calc R . .
H13B H 0.5654 0.4673 0.6516 0.066 Uiso 1 1 calc R . .
H13C H 0.5621 0.5225 0.7423 0.066 Uiso 1 1 calc R . .
C14 C 0.2950(4) 0.58109(18) 0.8182(2) 0.0370(8) Uani 1 1 d . . .
H14A H 0.3962 0.5743 0.8564 0.056 Uiso 1 1 calc R . .
H14B H 0.2221 0.5869 0.8660 0.056 Uiso 1 1 calc R . .
H14C H 0.2945 0.6231 0.7755 0.056 Uiso 1 1 calc R . .
C15 C -0.0395(4) 0.50872(18) 0.7705(3) 0.0388(8) Uani 1 1 d . . .
H15A H -0.0186 0.5118 0.8450 0.058 Uiso 1 1 calc R . .
H15B H -0.1203 0.4745 0.7509 0.058 Uiso 1 1 calc R . .
H15C H -0.0711 0.5548 0.7422 0.058 Uiso 1 1 calc R . .
C16 C -0.0148(3) 0.38191(14) 0.6087(2) 0.0252(6) Uani 1 1 d . . .
C17 C -0.1060(4) 0.40079(18) 0.5157(3) 0.0371(8) Uani 1 1 d . . .
H17 H -0.0880 0.4440 0.4838 0.045 Uiso 1 1 calc R . .
C18 C -0.2234(4) 0.35620(19) 0.4699(3) 0.0401(8) Uani 1 1 d . . .
H18 H -0.2833 0.3695 0.4078 0.048 Uiso 1 1 calc R . .
C19 C -0.2508(4) 0.29255(18) 0.5163(3) 0.0381(8) Uani 1 1 d . . .
H19 H -0.3286 0.2624 0.4852 0.046 Uiso 1 1 calc R . .
C20 C -0.1637(4) 0.27320(17) 0.6086(3) 0.0361(7) Uani 1 1 d . . .
H20 H -0.1836 0.2301 0.6399 0.043 Uiso 1 1 calc R . .
C21 C -0.0462(3) 0.31729(15) 0.6558(2) 0.0246(6) Uani 1 1 d . . .
C22 C 0.0884(4) 0.22242(15) 0.7620(3) 0.0362(7) Uani 1 1 d . . .
H22A H -0.0012 0.1924 0.7584 0.054 Uiso 1 1 calc R . .
H22B H 0.1554 0.2134 0.8260 0.054 Uiso 1 1 calc R . .
H22C H 0.1419 0.2120 0.7043 0.054 Uiso 1 1 calc R . .
C23 C -0.0665(4) 0.3092(2) 0.8361(3) 0.0404(8) Uani 1 1 d . . .
H23A H -0.0925 0.3590 0.8396 0.061 Uiso 1 1 calc R . .
H23B H -0.0173 0.2934 0.9031 0.061 Uiso 1 1 calc R . .
H23C H -0.1586 0.2818 0.8159 0.061 Uiso 1 1 calc R . .

loop_
_atom_site_aniso_label
_atom_site_aniso_U_11
_atom_site_aniso_U_22
_atom_site_aniso_U_33
_atom_site_aniso_U_23
_atom_site_aniso_U_13
_atom_site_aniso_U_12
Dy1 0.02586(9) 0.01870(8) 0.01859(8) 0.00010(4) 0.00104(6) 0.00388(5)
N1 0.0290(13) 0.0188(12) 0.0255(12) 0.0046(9) 0.0046(10) 0.0013(9)
C1 0.066(2) 0.0377(19) 0.0301(17) -0.0066(14) 0.0132(17) 0.0025(17)
C2 0.075(3) 0.044(2) 0.0172(16) -0.0008(13) 0.0115(17) -0.0020(17)
C3 0.081(3) 0.038(2) 0.0267(17) 0.0076(15) 0.0089(17) 0.0030(19)
C4 0.0262(17) 0.043(2) 0.055(2) -0.0099(16) -0.0014(16) 0.0032(14)
C5 0.0246(16) 0.047(2) 0.049(2) -0.0058(16) -0.0006(14) 0.0155(14)
C6 0.0366(19) 0.0396(19) 0.049(2) -0.0166(16) -0.0041(15) 0.0124(15)
C7 0.0282(15) 0.0170(13) 0.0210(13) 0.0056(10) -0.0016(11) -0.0016(11)
C8 0.0316(15) 0.0235(14) 0.0206(13) 0.0043(11) 0.0047(11) -0.0020(12)
C9 0.0290(15) 0.0272(15) 0.0271(15) 0.0059(12) 0.0036(12) -0.0039(12)
C10 0.0299(15) 0.0176(13) 0.0277(14) 0.0031(11) -0.0006(12) -0.0013(11)
C11 0.0287(15) 0.0164(13) 0.0258(14) 0.0049(11) 0.0017(12) 0.0040(11)
C12 0.051(2) 0.042(2) 0.0322(18) -0.0054(14) 0.0168(16) -0.0076(15)
C13 0.0325(18) 0.046(2) 0.055(2) 0.0040(17) 0.0115(16) -0.0121(15)
C14 0.045(2) 0.0220(16) 0.0420(19) -0.0043(13) -0.0019(15) -0.0017(13)
C15 0.0309(17) 0.0310(17) 0.055(2) -0.0042(15) 0.0081(15) 0.0063(13)
C16 0.0254(15) 0.0243(15) 0.0247(15) 0.0001(11) -0.0002(12) -0.0025(11)
C17 0.047(2) 0.0270(16) 0.0335(17) 0.0080(13) -0.0087(15) -0.0047(14)
C18 0.043(2) 0.0395(19) 0.0321(17) 0.0006(15) -0.0142(15) -0.0037(15)
C19 0.0359(18) 0.0338(18) 0.0408(18) -0.0056(14) -0.0071(14) -0.0093(14)
C20 0.0410(19) 0.0244(15) 0.0416(18) 0.0025(13) 0.0018(15) -0.0097(13)
C21 0.0273(15) 0.0194(13) 0.0265(14) 0.0007(11) 0.0024(12) -0.0010(11)
C22 0.0436(19) 0.0183(14) 0.0451(19) 0.0054(13) 0.0007(15) 0.0010(13)
C23 0.0408(19) 0.046(2) 0.0357(18) 0.0060(15) 0.0118(15) -0.0020(15)

loop_
_atom_type_symbol
_atom_type_description
_atom_type_scat_dispersion_real
_atom_type_scat_dispersion_imag
_atom_type_scat_source
C C 0.0033 0.0016 'International Tables Vol C Tables 4.2.6.8 and 6.1.1.4'
H H 0.0000 0.0000 'International Tables Vol C Tables 4.2.6.8 and 6.1.1.4'
N N 0.0061 0.0033 'International Tables Vol C Tables 4.2.6.8 and 6.1.1.4'
Dy Dy -0.1892 4.4098 'International Tables Vol C Tables 4.2.6.8 and 6.1.1.4'

loop_
_geom_angle_atom_site_label_1
_geom_angle_atom_site_label_2
_geom_angle_atom_site_label_3
_geom_angle
_geom_angle_site_symmetry_1
_geom_angle_site_symmetry_3
_geom_angle_publ_flag
C7 Dy1 C1 118.74(10) . . ?
C7 Dy1 C4 127.74(11) . . ?
C1 Dy1 C4 88.35(13) . . ?
C7 Dy1 C11 31.80(9) . . ?
C1 Dy1 C11 87.39(11) . . ?
C4 Dy1 C11 127.38(10) . . ?
C7 Dy1 C5 110.66(10) . . ?
C1 Dy1 C5 118.70(12) . . ?
C4 Dy1 C5 30.96(11) . . ?
C11 Dy1 C5 128.99(10) . . ?
C7 Dy1 N1 67.62(8) . . ?
C1 Dy1 N1 117.06(10) . . ?
C4 Dy1 N1 140.86(9) . . ?
C11 Dy1 N1 85.44(8) . . ?
C5 Dy1 N1 113.70(9) . . ?
C7 Dy1 C2 128.02(11) . . ?
C1 Dy1 C2 30.42(11) . . ?
C4 Dy1 C2 98.52(14) . . ?
C11 Dy1 C2 103.43(11) . . ?
C5 Dy1 C2 121.26(13) . . ?
N1 Dy1 C2 92.38(10) . . ?
C7 Dy1 C10 51.76(8) . . ?
C1 Dy1 C10 80.54(10) . . ?
C4 Dy1 C10 96.48(10) . . ?
C11 Dy1 C10 31.25(9) . . ?
C5 Dy1 C10 106.05(10) . . ?
N1 Dy1 C10 115.79(8) . . ?
C2 Dy1 C10 107.69(10) . . ?
C7 Dy1 C6 109.91(10) . . ?
C1 Dy1 C6 131.03(12) . . ?
C4 Dy1 C6 55.92(10) . . ?
C11 Dy1 C6 139.92(10) . . ?
C5 Dy1 C6 29.85(11) . . ?
N1 Dy1 C6 85.50(9) . . ?
C2 Dy1 C6 115.90(12) . . ?
C10 Dy1 C6 130.47(11) . . ?
C7 Dy1 C8 31.24(9) . . ?
C1 Dy1 C8 131.61(10) . . ?
C4 Dy1 C8 96.96(11) . . ?
C11 Dy1 C8 51.79(9) . . ?
C5 Dy1 C8 80.90(10) . . ?
N1 Dy1 C8 87.74(8) . . ?
C2 Dy1 C8 155.15(10) . . ?
C10 Dy1 C8 51.08(9) . . ?
C6 Dy1 C8 88.90(11) . . ?
C7 Dy1 C3 146.69(12) . . ?
C1 Dy1 C3 55.83(12) . . ?
C4 Dy1 C3 85.53(13) . . ?
C11 Dy1 C3 131.73(11) . . ?
C5 Dy1 C3 97.81(12) . . ?
N1 Dy1 C3 85.61(10) . . ?
C2 Dy1 C3 29.98(11) . . ?
C10 Dy1 C3 136.30(10) . . ?
C6 Dy1 C3 86.25(12) . . ?
C8 Dy1 C3 172.05(10) . . ?
C7 Dy1 C9 51.08(9) . . ?
C1 Dy1 C9 105.61(10) . . ?
C4 Dy1 C9 80.11(11) . . ?
C11 Dy1 C9 51.10(9) . . ?
C5 Dy1 C9 78.81(11) . . ?
N1 Dy1 C9 116.71(8) . . ?
C2 Dy1 C9 135.50(10) . . ?
C10 Dy1 C9 30.54(9) . . ?
C6 Dy1 C9 100.14(11) . . ?
C8 Dy1 C9 30.55(9) . . ?
C3 Dy1 C9 157.03(11) . . ?
C21 N1 C22 111.2(2) . . ?
C21 N1 C23 106.9(2) . . ?
C22 N1 C23 107.5(2) . . ?
C21 N1 Dy1 115.47(16) . . ?
C22 N1 Dy1 111.53(18) . . ?
C23 N1 Dy1 103.56(18) . . ?
C2 C1 Dy1 77.3(2) . . ?
C1 C2 C3 127.1(4) . . ?
C1 C2 Dy1 72.26(19) . . ?
C3 C2 Dy1 76.0(2) . . ?
C2 C3 Dy1 74.00(19) . . ?
C5 C4 Dy1 75.5(2) . . ?
C6 C5 C4 127.2(4) . . ?
C6 C5 Dy1 76.85(19) . . ?
C4 C5 Dy1 73.6(2) . . ?
C5 C6 Dy1 73.29(18) . . ?
C8 C7 C11 108.7(2) . . ?
C8 C7 C16 124.3(3) . . ?
C11 C7 C16 126.9(3) . . ?
C8 C7 Dy1 78.05(15) . . ?
C11 C7 Dy1 75.18(15) . . ?
C16 C7 Dy1 115.53(17) . . ?
C7 C8 C9 107.3(2) . . ?
C7 C8 C12 125.7(3) . . ?
C9 C8 C12 126.7(3) . . ?
C7 C8 Dy1 70.71(14) . . ?
C9 C8 Dy1 76.31(16) . . ?
C12 C8 Dy1 123.3(2) . . ?
C10 C9 C8 108.3(3) . . ?
C10 C9 C13 125.3(3) . . ?
C8 C9 C13 126.0(3) . . ?
C10 C9 Dy1 72.56(15) . . ?
C8 C9 Dy1 73.14(16) . . ?
C13 C9 Dy1 126.0(2) . . ?
C9 C10 C11 108.2(2) . . ?
C9 C10 C14 124.9(3) . . ?
C11 C10 C14 126.4(3) . . ?
C9 C10 Dy1 76.90(16) . . ?
C11 C10 Dy1 72.37(15) . . ?
C14 C10 Dy1 122.31(19) . . ?
C10 C11 C7 107.3(2) . . ?
C10 C11 C15 126.7(3) . . ?
C7 C11 C15 125.9(3) . . ?
C10 C11 Dy1 76.38(15) . . ?
C7 C11 Dy1 73.02(15) . . ?
C15 C11 Dy1 119.3(2) . . ?
C17 C16 C21 118.2(3) . . ?
C17 C16 C7 120.1(3) . . ?
C21 C16 C7 121.7(3) . . ?
C18 C17 C16 121.1(3) . . ?
C19 C18 C17 119.9(3) . . ?
C18 C19 C20 120.1(3) . . ?
C19 C20 C21 120.8(3) . . ?
C20 C21 C16 119.9(3) . . ?
C20 C21 N1 120.9(3) . . ?
C16 C21 N1 119.1(2) . . ?

loop_
_geom_bond_atom_site_label_1
_geom_bond_atom_site_label_2
_geom_bond_distance
_geom_bond_site_symmetry_2
_geom_bond_publ_flag
Dy1 C7 2.576(3) . ?
Dy1 C1 2.589(3) . ?
Dy1 C4 2.597(4) . ?
Dy1 C11 2.604(3) . ?
Dy1 C5 2.621(3) . ?
Dy1 N1 2.627(2) . ?
Dy1 C2 2.652(3) . ?
Dy1 C10 2.656(3) . ?
Dy1 C6 2.665(3) . ?
Dy1 C8 2.670(3) . ?
Dy1 C3 2.678(3) . ?
Dy1 C9 2.711(3) . ?
N1 C21 1.470(4) . ?
N1 C22 1.488(4) . ?
N1 C23 1.492(4) . ?
C1 C2 1.377(5) . ?
C2 C3 1.379(5) . ?
C4 C5 1.393(5) . ?
C5 C6 1.362(5) . ?
C7 C8 1.416(4) . ?
C7 C11 1.419(4) . ?
C7 C16 1.487(4) . ?
C8 C9 1.418(4) . ?
C8 C12 1.500(4) . ?
C9 C10 1.414(4) . ?
C9 C13 1.508(4) . ?
C10 C11 1.417(4) . ?
C10 C14 1.504(4) . ?
C11 C15 1.501(4) . ?
C16 C17 1.393(4) . ?
C16 C21 1.397(4) . ?
C17 C18 1.389(5) . ?
C18 C19 1.369(5) . ?
C19 C20 1.373(5) . ?
C20 C21 1.390(4) . ?
